data_7053360
loop_
_publ_author_name
'Kurjatschij, Sandra'
'Seichter, Wilhelm'
'Weber, Edwin'

_publ_section_title
;
 Synthesis and structures of crystalline solvates formed of pyridinium
 N-phenoxide (Reichardt's-type) betaine dyes and alcohols
;
_journal_issue 7
_journal_name_full 'New Journal of Chemistry'
_journal_page_first 1465
_journal_paper_doi 10.1039/b9nj00540d
_journal_volume 34
_journal_year 2010
_chemical_formula_moiety 'C43 H33 N O, 2(C2 H6 O)'
_chemical_formula_sum 'C47 H45 N O3'
_chemical_formula_weight 671.84
_chemical_name_systematic
;
?
;
_space_group_IT_number 14
_symmetry_cell_setting monoclinic
_symmetry_space_group_name_Hall '-P 2yn'
_symmetry_space_group_name_H-M 'P 1 21/n 1'
_atom_sites_solution_hydrogens geom
_atom_sites_solution_primary direct
_atom_sites_solution_secondary difmap
_audit_creation_method SHELXL-97
_cell_angle_alpha 90.00
_cell_angle_beta 98.110(1)
_cell_angle_gamma 90.00
_cell_formula_units_Z 4
_cell_length_a 11.9196(3)
_cell_length_b 19.0346(4)
_cell_length_c 16.6949(5)
_cell_measurement_reflns_used 9988
_cell_measurement_temperature 123(2)
_cell_measurement_theta_max 29.53
_cell_measurement_theta_min 2.26
_cell_volume 3749.94(17)
_computing_cell_refinement 'SAINT-NT (Bruker, 2008)'
_computing_data_collection 'Kappa APEX2 (Bruker-AXS, 2004)'
_computing_data_reduction SAINT
_computing_molecular_graphics 'ORTEP-3 (Farrugia)'
_computing_publication_material SHELXTL
_computing_structure_refinement 'SHELXL-97 (Sheldrick, 1997)'
_computing_structure_solution 'SHELXS-97 (Sheldrick, 1990)'
_diffrn_ambient_temperature 123(2)
_diffrn_measured_fraction_theta_full 0.999
_diffrn_measured_fraction_theta_max 0.999
_diffrn_measurement_device_type 'CCD area detector'
_diffrn_measurement_method 'phi and omega scan'
_diffrn_radiation_monochromator graphite
_diffrn_radiation_source 'fine-focus sealed tube'
_diffrn_radiation_type MoK\a
_diffrn_radiation_wavelength 0.71073
_diffrn_reflns_av_R_equivalents 0.0264
_diffrn_reflns_av_sigmaI/netI 0.0292
_diffrn_reflns_limit_h_max 16
_diffrn_reflns_limit_h_min -16
_diffrn_reflns_limit_k_max 26
_diffrn_reflns_limit_k_min -23
_diffrn_reflns_limit_l_max 22
_diffrn_reflns_limit_l_min -22
_diffrn_reflns_number 39398
_diffrn_reflns_theta_full 29.10
_diffrn_reflns_theta_max 29.10
_diffrn_reflns_theta_min 1.63
_diffrn_standards_decay_% <1%
_exptl_absorpt_coefficient_mu 0.073
_exptl_absorpt_correction_T_max 0.9819
_exptl_absorpt_correction_T_min 0.9357
_exptl_absorpt_correction_type multi-scan
_exptl_absorpt_process_details 'SADABS (Sheldrick, 2004)'
_exptl_crystal_colour colourless
_exptl_crystal_density_diffrn 1.190
_exptl_crystal_density_method 'not measured'
_exptl_crystal_description plate
_exptl_crystal_F_000 1432
_exptl_crystal_size_max 0.48
_exptl_crystal_size_mid 0.47
_exptl_crystal_size_min 0.25
_refine_diff_density_max 0.373
_refine_diff_density_min -0.385
_refine_diff_density_rms 0.054
_refine_ls_extinction_method none
_refine_ls_goodness_of_fit_ref 1.036
_refine_ls_hydrogen_treatment constr
_refine_ls_matrix_type full
_refine_ls_number_parameters 482
_refine_ls_number_reflns 10055
_refine_ls_number_restraints 6
_refine_ls_restrained_S_all 1.040
_refine_ls_R_factor_all 0.0781
_refine_ls_R_factor_gt 0.0520
_refine_ls_shift/su_max 0.000
_refine_ls_shift/su_mean 0.000
_refine_ls_structure_factor_coef Fsqd
_refine_ls_weighting_details 'calc w=1/[\s^2^(Fo^2^)+(0.0826P)^2^+1.9646P] where P=(Fo^2^+2Fc^2^)/3'
_refine_ls_weighting_scheme calc
_refine_ls_wR_factor_gt 0.1378
_refine_ls_wR_factor_ref 0.1656
_reflns_number_gt 7371
_reflns_number_total 10055
_reflns_threshold_expression >2sigma(I)
_cod_data_source_file b9nj00540d.txt
_cod_data_source_block kurj16fin
_cod_depositor_comments
;
The following automatic conversions were performed:

'_exptl_absorpt_correction_type' value 'multi scan' changed to
'multi-scan' according to
/home/saulius/struct/CIF-dictionaries/cif_core.dic dictionary named
'cif_core.dic' version 2.4.2 from 2011-04-26.

Automatic conversion script
Id: cif_fix_values 1891 2012-01-12 08:04:46Z andrius 
;
_cod_original_sg_symbol_H-M 'P 21/n'
_cod_database_code 7053360

loop_
_symmetry_equiv_pos_as_xyz
'x, y, z'
'-x+1/2, y+1/2, -z+1/2'
'-x, -y, -z'
'x-1/2, -y-1/2, z-1/2'

loop_
_atom_site_label
_atom_site_type_symbol
_atom_site_fract_x
_atom_site_fract_y
_atom_site_fract_z
_atom_site_U_iso_or_equiv
_atom_site_adp_type
_atom_site_occupancy
_atom_site_symmetry_multiplicity
_atom_site_calc_flag
_atom_site_refinement_flags
_atom_site_disorder_assembly
_atom_site_disorder_group
O1 O 0.67505(9) 0.46544(6) 0.71606(7) 0.0244(2) Uani 1 1 d . . .
N1 N 0.69309(10) 0.18932(6) 0.61035(7) 0.0186(2) Uani 1 1 d . . .
C1 C 0.68151(12) 0.40382(7) 0.68488(9) 0.0188(3) Uani 1 1 d . . .
C2 C 0.58226(12) 0.36824(8) 0.64522(9) 0.0188(3) Uani 1 1 d . . .
C3 C 0.58956(13) 0.29885(8) 0.62081(9) 0.0199(3) Uani 1 1 d . . .
H3 H 0.5237 0.2756 0.5949 0.024 Uiso 1 1 calc R . .
C4 C 0.69158(12) 0.26315(7) 0.63380(9) 0.0187(3) Uani 1 1 d . . .
C5 C 0.79073(12) 0.29672(7) 0.66603(9) 0.0192(3) Uani 1 1 d . . .
H5 H 0.8605 0.2718 0.6725 0.023 Uiso 1 1 calc R . .
C6 C 0.78843(12) 0.36712(7) 0.68901(9) 0.0188(3) Uani 1 1 d . . .
C7 C 0.69844(13) 0.13804(8) 0.66822(9) 0.0196(3) Uani 1 1 d . . .
C8 C 0.69474(13) 0.06813(8) 0.64554(9) 0.0206(3) Uani 1 1 d . . .
H8 H 0.7026 0.0328 0.6862 0.025 Uiso 1 1 calc R . .
C9 C 0.67967(12) 0.04836(7) 0.56422(9) 0.0189(3) Uani 1 1 d . . .
C10 C 0.67650(13) 0.10248(8) 0.50699(9) 0.0220(3) Uani 1 1 d . . .
H10 H 0.6679 0.0911 0.4511 0.026 Uiso 1 1 calc R . .
C11 C 0.68562(13) 0.17206(8) 0.53035(9) 0.0203(3) Uani 1 1 d . . .
C12 C 0.66691(13) -0.02641(7) 0.53988(9) 0.0198(3) Uani 1 1 d . . .
C13 C 0.70252(14) -0.07954(8) 0.59580(9) 0.0237(3) Uani 1 1 d . . .
H13 H 0.7338 -0.0676 0.6496 0.028 Uiso 1 1 calc R . .
C14 C 0.69221(15) -0.14957(8) 0.57288(10) 0.0272(3) Uani 1 1 d . . .
H14 H 0.7164 -0.1853 0.6111 0.033 Uiso 1 1 calc R . .
C15 C 0.64680(14) -0.16769(8) 0.49461(11) 0.0269(3) Uani 1 1 d . . .
H15 H 0.6418 -0.2157 0.4788 0.032 Uiso 1 1 calc R . .
C16 C 0.60855(14) -0.11552(8) 0.43925(10) 0.0268(3) Uani 1 1 d . . .
H16 H 0.5757 -0.1280 0.3860 0.032 Uiso 1 1 calc R . .
C17 C 0.61812(14) -0.04527(8) 0.46147(9) 0.0237(3) Uani 1 1 d . . .
H17A H 0.5915 -0.0098 0.4234 0.028 Uiso 1 1 calc R . .
C18 C 0.47164(12) 0.40493(8) 0.62650(9) 0.0202(3) Uani 1 1 d . . .
C19 C 0.46504(14) 0.47208(8) 0.59270(10) 0.0249(3) Uani 1 1 d . . .
H19 H 0.5327 0.4977 0.5894 0.030 Uiso 1 1 calc R . .
C20 C 0.36061(15) 0.50209(9) 0.56368(10) 0.0295(4) Uani 1 1 d . . .
H20 H 0.3583 0.5473 0.5393 0.035 Uiso 1 1 calc R . .
C21 C 0.25964(14) 0.46705(10) 0.56971(10) 0.0310(4) Uani 1 1 d . . .
C22 C 0.26578(14) 0.40201(10) 0.60800(10) 0.0291(4) Uani 1 1 d . . .
H22 H 0.1979 0.3783 0.6156 0.035 Uiso 1 1 calc R . .
C23 C 0.36997(13) 0.37111(9) 0.63529(9) 0.0242(3) Uani 1 1 d . . .
H23 H 0.3721 0.3262 0.6603 0.029 Uiso 1 1 calc R . .
C24 C 0.14679(16) 0.49763(13) 0.53430(13) 0.0456(5) Uani 1 1 d . . .
H24A H 0.1012 0.5065 0.5777 0.068 Uiso 1 1 calc R . .
H24B H 0.1069 0.4644 0.4954 0.068 Uiso 1 1 calc R . .
H24C H 0.1589 0.5419 0.5068 0.068 Uiso 1 1 calc R . .
C25 C 0.89721(12) 0.40397(8) 0.71597(8) 0.0186(3) Uani 1 1 d . . .
C26 C 0.99101(13) 0.36801(8) 0.75605(9) 0.0218(3) Uani 1 1 d . . .
H26 H 0.9836 0.3198 0.7693 0.026 Uiso 1 1 calc R . .
C27 C 1.09488(13) 0.40115(9) 0.77698(9) 0.0245(3) Uani 1 1 d . . .
H27 H 1.1573 0.3750 0.8032 0.029 Uiso 1 1 calc R . .
C28 C 1.10924(13) 0.47208(9) 0.76025(9) 0.0251(3) Uani 1 1 d . . .
C29 C 1.01554(14) 0.50800(8) 0.72098(10) 0.0257(3) Uani 1 1 d . . .
H29 H 1.0228 0.5564 0.7091 0.031 Uiso 1 1 calc R . .
C30 C 0.91169(13) 0.47516(8) 0.69866(9) 0.0228(3) Uani 1 1 d . . .
H30 H 0.8499 0.5013 0.6714 0.027 Uiso 1 1 calc R . .
C31 C 1.22237(15) 0.50789(10) 0.78188(11) 0.0332(4) Uani 1 1 d . . .
H31A H 1.2692 0.4994 0.7391 0.050 Uiso 1 1 calc R . .
H31B H 1.2606 0.4890 0.8332 0.050 Uiso 1 1 calc R . .
H31C H 1.2107 0.5585 0.7874 0.050 Uiso 1 1 calc R . .
C32 C 0.70208(14) 0.15671(8) 0.75514(9) 0.0222(3) Uani 1 1 d . . .
C33 C 0.61427(15) 0.19427(9) 0.78214(10) 0.0276(3) Uani 1 1 d . . .
H33 H 0.5550 0.2131 0.7443 0.033 Uiso 1 1 calc R . .
C34 C 0.61360(17) 0.20408(9) 0.86465(11) 0.0338(4) Uani 1 1 d . . .
H34 H 0.5539 0.2298 0.8832 0.041 Uiso 1 1 calc R . .
C35 C 0.70019(19) 0.17631(9) 0.91983(10) 0.0366(4) Uani 1 1 d . . .
H35 H 0.6993 0.1827 0.9762 0.044 Uiso 1 1 calc R . .
C36 C 0.78749(18) 0.13946(9) 0.89338(10) 0.0356(4) Uani 1 1 d . . .
H36 H 0.8470 0.1211 0.9315 0.043 Uiso 1 1 calc R . .
C37 C 0.78860(15) 0.12900(8) 0.81095(10) 0.0276(3) Uani 1 1 d . . .
H37 H 0.8483 0.1030 0.7928 0.033 Uiso 1 1 calc R . .
C38 C 0.69056(14) 0.22905(8) 0.46997(9) 0.0221(3) Uani 1 1 d . . .
C39 C 0.79275(17) 0.26317(10) 0.46551(13) 0.0384(4) Uani 1 1 d . . .
H39 H 0.8584 0.2513 0.5021 0.046 Uiso 1 1 calc R . .
C40 C 0.7984(2) 0.31463(12) 0.40740(15) 0.0496(5) Uani 1 1 d . . .
H40 H 0.8680 0.3379 0.4041 0.060 Uiso 1 1 calc R . .
C41 C 0.7023(2) 0.33211(10) 0.35412(13) 0.0459(5) Uani 1 1 d . . .
H41 H 0.7065 0.3675 0.3145 0.055 Uiso 1 1 calc R . .
C42 C 0.60123(19) 0.29861(10) 0.35834(11) 0.0389(4) Uani 1 1 d . . .
H42 H 0.5357 0.3109 0.3218 0.047 Uiso 1 1 calc R . .
C43 C 0.59508(16) 0.24660(9) 0.41624(10) 0.0297(4) Uani 1 1 d . . .
H43 H 0.5254 0.2231 0.4189 0.036 Uiso 1 1 calc R . .
O1G O 0.53789(14) 0.65052(9) 0.85876(14) 0.0668(6) Uani 1 1 d D . .
H1G H 0.5437 0.6110 0.8374 0.100 Uiso 1 1 calc R . .
C1G C 0.4311(2) 0.65673(13) 0.88353(18) 0.0576(6) Uani 1 1 d D . .
H1G1 H 0.4334 0.6362 0.9382 0.069 Uiso 1 1 calc R . .
H1G2 H 0.3750 0.6300 0.8460 0.069 Uiso 1 1 calc R . .
C2G C 0.3955(2) 0.73014(13) 0.88516(19) 0.0617(7) Uani 1 1 d D . .
H2G1 H 0.4494 0.7563 0.9238 0.092 Uiso 1 1 calc R . .
H2G2 H 0.3199 0.7327 0.9017 0.092 Uiso 1 1 calc R . .
H2G3 H 0.3933 0.7506 0.8311 0.092 Uiso 1 1 calc R . .
O1H O 0.5259(5) 0.5143(3) 0.8061(3) 0.0555(14) Uani 0.743(3) 1 d PD A 1
H1H H 0.5780 0.4982 0.7824 0.083 Uiso 0.743(3) 1 calc PR A 1
C1H C 0.5145(2) 0.47018(16) 0.87819(18) 0.0457(7) Uani 0.743(3) 1 d PD A 1
H1H1 H 0.4539 0.4897 0.9065 0.055 Uiso 0.743(3) 1 calc PR A 1
H1H2 H 0.5863 0.4716 0.9160 0.055 Uiso 0.743(3) 1 calc PR A 1
C2H C 0.4860(3) 0.39377(19) 0.8543(2) 0.0527(7) Uani 0.743(3) 1 d PD A 1
H2H1 H 0.4157 0.3923 0.8160 0.079 Uiso 0.743(3) 1 calc PR A 1
H2H2 H 0.4763 0.3666 0.9027 0.079 Uiso 0.743(3) 1 calc PR A 1
H2H3 H 0.5479 0.3735 0.8289 0.079 Uiso 0.743(3) 1 calc PR A 1
O1HA O 0.5309(17) 0.5038(7) 0.8128(9) 0.056(5) Uani 0.257(3) 1 d PD A 2
H1HA H 0.5453 0.5012 0.7651 0.084 Uiso 0.257(3) 1 calc PR A 2
C1HA C 0.4994(7) 0.4344(5) 0.8396(5) 0.0457(7) Uani 0.257(3) 1 d PD A 2
H1H3 H 0.5613 0.4001 0.8368 0.055 Uiso 0.257(3) 1 calc PR A 2
H1H4 H 0.4299 0.4171 0.8059 0.055 Uiso 0.257(3) 1 calc PR A 2
C2HA C 0.4790(9) 0.4454(5) 0.9277(5) 0.0527(7) Uani 0.257(3) 1 d PD A 2
H2H4 H 0.5497 0.4602 0.9605 0.079 Uiso 0.257(3) 1 calc PR A 2
H2H5 H 0.4530 0.4013 0.9492 0.079 Uiso 0.257(3) 1 calc PR A 2
H2H6 H 0.4211 0.4817 0.9295 0.079 Uiso 0.257(3) 1 calc PR A 2

loop_
_atom_site_aniso_label
_atom_site_aniso_U_11
_atom_site_aniso_U_22
_atom_site_aniso_U_33
_atom_site_aniso_U_23
_atom_site_aniso_U_13
_atom_site_aniso_U_12
O1 0.0235(5) 0.0159(5) 0.0325(6) -0.0079(4) -0.0007(4) 0.0015(4)
N1 0.0219(6) 0.0124(6) 0.0207(6) -0.0009(4) 0.0004(5) -0.0005(4)
C1 0.0206(7) 0.0143(7) 0.0206(6) -0.0009(5) 0.0001(5) -0.0004(5)
C2 0.0200(7) 0.0156(7) 0.0199(6) -0.0011(5) -0.0005(5) 0.0010(5)
C3 0.0215(7) 0.0166(7) 0.0206(7) -0.0015(5) -0.0002(5) -0.0025(5)
C4 0.0245(7) 0.0103(6) 0.0208(7) -0.0014(5) 0.0013(5) 0.0000(5)
C5 0.0201(7) 0.0152(7) 0.0216(7) 0.0005(5) 0.0007(5) 0.0011(5)
C6 0.0200(7) 0.0149(7) 0.0205(6) -0.0006(5) -0.0007(5) -0.0006(5)
C7 0.0225(7) 0.0155(7) 0.0196(6) -0.0004(5) -0.0006(5) -0.0005(5)
C8 0.0255(7) 0.0148(7) 0.0208(7) 0.0007(5) 0.0012(5) 0.0002(5)
C9 0.0206(7) 0.0141(7) 0.0218(7) -0.0016(5) 0.0021(5) 0.0012(5)
C10 0.0292(8) 0.0164(7) 0.0201(7) -0.0008(5) 0.0025(6) -0.0005(6)
C11 0.0237(7) 0.0153(7) 0.0214(7) -0.0001(5) 0.0018(5) -0.0003(5)
C12 0.0226(7) 0.0140(7) 0.0230(7) -0.0017(5) 0.0042(5) -0.0002(5)
C13 0.0301(8) 0.0162(7) 0.0243(7) -0.0003(5) 0.0025(6) 0.0005(6)
C14 0.0327(8) 0.0146(7) 0.0339(8) 0.0009(6) 0.0039(7) 0.0021(6)
C15 0.0291(8) 0.0151(7) 0.0371(9) -0.0064(6) 0.0060(7) -0.0021(6)
C16 0.0300(8) 0.0219(8) 0.0281(8) -0.0072(6) 0.0030(6) -0.0039(6)
C17 0.0282(8) 0.0184(7) 0.0243(7) -0.0008(6) 0.0028(6) -0.0008(6)
C18 0.0206(7) 0.0201(7) 0.0188(6) -0.0055(5) -0.0006(5) 0.0023(5)
C19 0.0245(7) 0.0228(8) 0.0266(7) -0.0012(6) 0.0008(6) 0.0039(6)
C20 0.0311(9) 0.0281(9) 0.0281(8) -0.0006(6) 0.0003(6) 0.0108(7)
C21 0.0249(8) 0.0428(10) 0.0239(8) -0.0085(7) -0.0019(6) 0.0114(7)
C22 0.0205(7) 0.0391(10) 0.0273(8) -0.0105(7) 0.0022(6) -0.0010(7)
C23 0.0242(7) 0.0249(8) 0.0230(7) -0.0048(6) 0.0021(6) -0.0010(6)
C24 0.0281(9) 0.0634(14) 0.0422(11) -0.0066(10) -0.0054(8) 0.0196(9)
C25 0.0198(7) 0.0165(7) 0.0192(6) -0.0030(5) 0.0019(5) -0.0007(5)
C26 0.0237(7) 0.0182(7) 0.0228(7) -0.0004(5) 0.0009(6) -0.0005(5)
C27 0.0208(7) 0.0290(8) 0.0226(7) -0.0020(6) -0.0008(6) -0.0001(6)
C28 0.0240(7) 0.0288(8) 0.0231(7) -0.0072(6) 0.0057(6) -0.0067(6)
C29 0.0288(8) 0.0189(7) 0.0307(8) -0.0034(6) 0.0083(6) -0.0051(6)
C30 0.0246(7) 0.0180(7) 0.0257(7) -0.0010(5) 0.0037(6) 0.0005(6)
C31 0.0255(8) 0.0398(10) 0.0347(9) -0.0087(7) 0.0059(7) -0.0128(7)
C32 0.0326(8) 0.0141(7) 0.0192(7) -0.0016(5) 0.0011(6) -0.0047(6)
C33 0.0357(9) 0.0221(8) 0.0251(8) -0.0025(6) 0.0045(6) -0.0042(6)
C34 0.0505(11) 0.0248(9) 0.0286(8) -0.0047(7) 0.0143(8) -0.0057(7)
C35 0.0662(13) 0.0230(8) 0.0205(7) -0.0018(6) 0.0059(8) -0.0109(8)
C36 0.0569(12) 0.0225(8) 0.0239(8) 0.0020(6) -0.0067(8) -0.0034(8)
C37 0.0392(9) 0.0175(7) 0.0242(7) 0.0007(6) -0.0026(6) -0.0014(6)
C38 0.0322(8) 0.0128(7) 0.0219(7) -0.0007(5) 0.0055(6) -0.0003(6)
C39 0.0357(10) 0.0353(10) 0.0448(11) 0.0089(8) 0.0082(8) -0.0051(8)
C40 0.0543(13) 0.0377(11) 0.0609(14) 0.0125(10) 0.0219(11) -0.0128(10)
C41 0.0759(16) 0.0253(9) 0.0401(10) 0.0131(8) 0.0206(10) -0.0023(9)
C42 0.0567(12) 0.0290(9) 0.0298(9) 0.0091(7) 0.0015(8) 0.0052(8)
C43 0.0369(9) 0.0256(8) 0.0257(8) 0.0045(6) 0.0007(7) -0.0030(7)
O1G 0.0418(9) 0.0466(10) 0.1180(17) -0.0215(10) 0.0318(10) -0.0050(7)
C1G 0.0503(14) 0.0494(14) 0.0789(17) -0.0151(12) 0.0292(12) -0.0078(10)
C2G 0.0491(14) 0.0527(15) 0.089(2) -0.0088(13) 0.0296(13) -0.0004(11)
O1H 0.0392(19) 0.0447(18) 0.086(4) -0.0293(19) 0.022(2) -0.0029(14)
C1H 0.0372(14) 0.0547(18) 0.0443(16) -0.0120(12) 0.0026(12) 0.0018(12)
C2H 0.0623(19) 0.0519(19) 0.0442(15) 0.0026(13) 0.0088(13) 0.0027(15)
O1HA 0.076(9) 0.070(8) 0.028(4) 0.020(5) 0.026(5) -0.008(6)
C1HA 0.0372(14) 0.0547(18) 0.0443(16) -0.0120(12) 0.0026(12) 0.0018(12)
C2HA 0.0623(19) 0.0519(19) 0.0442(15) 0.0026(13) 0.0088(13) 0.0027(15)

loop_
_atom_type_symbol
_atom_type_description
_atom_type_scat_dispersion_real
_atom_type_scat_dispersion_imag
_atom_type_scat_source
C C 0.0033 0.0016 'International Tables Vol C Tables 4.2.6.8 and 6.1.1.4'
H H 0.0000 0.0000 'International Tables Vol C Tables 4.2.6.8 and 6.1.1.4'
N N 0.0061 0.0033 'International Tables Vol C Tables 4.2.6.8 and 6.1.1.4'
O O 0.0106 0.0060 'International Tables Vol C Tables 4.2.6.8 and 6.1.1.4'

loop_
_geom_angle_atom_site_label_1
_geom_angle_atom_site_label_2
_geom_angle_atom_site_label_3
_geom_angle
C11 N1 C7 120.60(12)
C11 N1 C4 119.48(12)
C7 N1 C4 119.89(12)
O1 C1 C2 121.41(13)
O1 C1 C6 121.48(12)
C2 C1 C6 117.11(13)
C3 C2 C1 120.04(13)
C3 C2 C18 118.42(13)
C1 C2 C18 121.50(13)
C4 C3 C2 120.75(13)
C4 C3 H3 119.6
C2 C3 H3 119.6
C3 C4 C5 121.19(13)
C3 C4 N1 118.35(12)
C5 C4 N1 120.44(13)
C4 C5 C6 120.10(13)
C4 C5 H5 119.9
C6 C5 H5 119.9
C5 C6 C1 120.14(13)
C5 C6 C25 119.09(13)
C1 C6 C25 120.76(12)
N1 C7 C8 119.77(13)
N1 C7 C32 120.66(13)
C8 C7 C32 119.48(13)
C7 C8 C9 121.38(13)
C7 C8 H8 119.3
C9 C8 H8 119.3
C8 C9 C10 116.88(13)
C8 C9 C12 121.32(13)
C10 C9 C12 121.80(13)
C11 C10 C9 121.26(14)
C11 C10 H10 119.4
C9 C10 H10 119.4
N1 C11 C10 119.90(13)
N1 C11 C38 118.94(13)
C10 C11 C38 121.15(13)
C13 C12 C17 118.95(13)
C13 C12 C9 120.05(13)
C17 C12 C9 120.99(13)
C14 C13 C12 120.20(15)
C14 C13 H13 119.9
C12 C13 H13 119.9
C15 C14 C13 120.44(15)
C15 C14 H14 119.8
C13 C14 H14 119.8
C14 C15 C16 119.84(14)
C14 C15 H15 120.1
C16 C15 H15 120.1
C17 C16 C15 120.27(15)
C17 C16 H16 119.9
C15 C16 H16 119.9
C16 C17 C12 120.25(14)
C16 C17 H17A 119.9
C12 C17 H17A 119.9
C19 C18 C23 117.65(14)
C19 C18 C2 120.90(14)
C23 C18 C2 121.20(14)
C20 C19 C18 120.87(16)
C20 C19 H19 119.6
C18 C19 H19 119.6
C21 C20 C19 121.18(16)
C21 C20 H20 119.4
C19 C20 H20 119.4
C22 C21 C20 118.03(15)
C22 C21 C24 120.68(18)
C20 C21 C24 121.28(18)
C21 C22 C23 120.90(16)
C21 C22 H22 119.6
C23 C22 H22 119.6
C22 C23 C18 121.18(16)
C22 C23 H23 119.4
C18 C23 H23 119.4
C21 C24 H24A 109.5
C21 C24 H24B 109.5
H24A C24 H24B 109.5
C21 C24 H24C 109.5
H24A C24 H24C 109.5
H24B C24 H24C 109.5
C26 C25 C30 117.30(13)
C26 C25 C6 121.21(13)
C30 C25 C6 121.41(13)
C27 C26 C25 121.47(14)
C27 C26 H26 119.3
C25 C26 H26 119.3
C26 C27 C28 121.30(15)
C26 C27 H27 119.4
C28 C27 H27 119.4
C29 C28 C27 117.18(14)
C29 C28 C31 121.44(16)
C27 C28 C31 121.36(15)
C30 C29 C28 122.04(15)
C30 C29 H29 119.0
C28 C29 H29 119.0
C29 C30 C25 120.69(14)
C29 C30 H30 119.7
C25 C30 H30 119.7
C28 C31 H31A 109.5
C28 C31 H31B 109.5
H31A C31 H31B 109.5
C28 C31 H31C 109.5
H31A C31 H31C 109.5
H31B C31 H31C 109.5
C37 C32 C33 119.80(15)
C37 C32 C7 118.61(15)
C33 C32 C7 121.18(14)
C34 C33 C32 119.91(16)
C34 C33 H33 120.0
C32 C33 H33 120.0
C35 C34 C33 119.90(18)
C35 C34 H34 120.0
C33 C34 H34 120.0
C36 C35 C34 120.39(16)
C36 C35 H35 119.8
C34 C35 H35 119.8
C35 C36 C37 120.15(17)
C35 C36 H36 119.9
C37 C36 H36 119.9
C36 C37 C32 119.86(17)
C36 C37 H37 120.1
C32 C37 H37 120.1
C43 C38 C39 119.84(15)
C43 C38 C11 120.44(14)
C39 C38 C11 119.68(15)
C40 C39 C38 119.74(19)
C40 C39 H39 120.1
C38 C39 H39 120.1
C39 C40 C41 120.05(19)
C39 C40 H40 120.0
C41 C40 H40 120.0
C42 C41 C40 120.41(17)
C42 C41 H41 119.8
C40 C41 H41 119.8
C41 C42 C43 119.87(18)
C41 C42 H42 120.1
C43 C42 H42 120.1
C38 C43 C42 120.09(17)
C38 C43 H43 120.0
C42 C43 H43 120.0
C1G O1G H1G 109.5
O1G C1G C2G 111.4(2)
O1G C1G H1G1 109.3
C2G C1G H1G1 109.3
O1G C1G H1G2 109.3
C2G C1G H1G2 109.3
H1G1 C1G H1G2 108.0
C1G C2G H2G1 109.5
C1G C2G H2G2 109.5
H2G1 C2G H2G2 109.5
C1G C2G H2G3 109.5
H2G1 C2G H2G3 109.5
H2G2 C2G H2G3 109.5
C1H O1H H1H 109.5
O1H C1H C2H 111.5(3)
O1H C1H H1H1 109.3
C2H C1H H1H1 109.3
O1H C1H H1H2 109.3
C2H C1H H1H2 109.3
H1H1 C1H H1H2 108.0
C1HA O1HA H1HA 109.5
O1HA C1HA C2HA 104.6(8)
O1HA C1HA H1H3 110.8
C2HA C1HA H1H3 110.8
O1HA C1HA H1H4 110.8
C2HA C1HA H1H4 110.8
H1H3 C1HA H1H4 108.9
C1HA C2HA H2H4 109.5
C1HA C2HA H2H5 109.5
H2H4 C2HA H2H5 109.5
C1HA C2HA H2H6 109.5
H2H4 C2HA H2H6 109.5
H2H5 C2HA H2H6 109.5

loop_
_geom_bond_atom_site_label_1
_geom_bond_atom_site_label_2
_geom_bond_distance
O1 C1 1.2900(17)
N1 C11 1.3661(19)
N1 C7 1.3685(18)
N1 C4 1.4597(18)
C1 C2 1.4407(19)
C1 C6 1.447(2)
C2 C3 1.389(2)
C2 C18 1.486(2)
C3 C4 1.383(2)
C3 H3 0.9500
C4 C5 1.384(2)
C5 C6 1.395(2)
C5 H5 0.9500
C6 C25 1.4870(19)
C7 C8 1.383(2)
C7 C32 1.489(2)
C8 C9 1.396(2)
C8 H8 0.9500
C9 C10 1.402(2)
C9 C12 1.4820(19)
C10 C11 1.381(2)
C10 H10 0.9500
C11 C38 1.487(2)
C12 C13 1.401(2)
C12 C17 1.402(2)
C13 C14 1.388(2)
C13 H13 0.9500
C14 C15 1.386(2)
C14 H14 0.9500
C15 C16 1.389(2)
C15 H15 0.9500
C16 C17 1.388(2)
C16 H16 0.9500
C17 H17A 0.9500
C18 C19 1.395(2)
C18 C23 1.398(2)
C19 C20 1.393(2)
C19 H19 0.9500
C20 C21 1.392(3)
C20 H20 0.9500
C21 C22 1.391(3)
C21 C24 1.508(2)
C22 C23 1.391(2)
C22 H22 0.9500
C23 H23 0.9500
C24 H24A 0.9800
C24 H24B 0.9800
C24 H24C 0.9800
C25 C26 1.398(2)
C25 C30 1.401(2)
C26 C27 1.389(2)
C26 H26 0.9500
C27 C28 1.394(2)
C27 H27 0.9500
C28 C29 1.392(2)
C28 C31 1.508(2)
C29 C30 1.390(2)
C29 H29 0.9500
C30 H30 0.9500
C31 H31A 0.9800
C31 H31B 0.9800
C31 H31C 0.9800
C32 C37 1.392(2)
C32 C33 1.394(2)
C33 C34 1.391(2)
C33 H33 0.9500
C34 C35 1.387(3)
C34 H34 0.9500
C35 C36 1.378(3)
C35 H35 0.9500
C36 C37 1.392(2)
C36 H36 0.9500
C37 H37 0.9500
C38 C43 1.387(2)
C38 C39 1.392(2)
C39 C40 1.387(3)
C39 H39 0.9500
C40 C41 1.388(3)
C40 H40 0.9500
C41 C42 1.374(3)
C41 H41 0.9500
C42 C43 1.393(2)
C42 H42 0.9500
C43 H43 0.9500
O1G C1G 1.398(3)
O1G H1G 0.8400
C1G C2G 1.462(3)
C1G H1G1 0.9900
C1G H1G2 0.9900
C2G H2G1 0.9800
C2G H2G2 0.9800
C2G H2G3 0.9800
O1H C1H 1.490(5)
O1H H1H 0.8400
C1H C2H 1.534(4)
C1H H1H1 0.9900
C1H H1H2 0.9900
C2H H2H1 0.9800
C2H H2H2 0.9800
C2H H2H3 0.9800
O1HA C1HA 1.461(9)
O1HA H1HA 0.8400
C1HA C2HA 1.538(8)
C1HA H1H3 0.9900
C1HA H1H4 0.9900
C2HA H2H4 0.9800
C2HA H2H5 0.9800
C2HA H2H6 0.9800

loop_
_geom_hbond_atom_site_label_D
_geom_hbond_atom_site_label_H
_geom_hbond_atom_site_label_A
_geom_hbond_distance_DH
_geom_hbond_distance_HA
_geom_hbond_distance_DA
_geom_hbond_angle_DHA
_geom_hbond_site_symmetry_A
O1H H1H O1 0.84 1.82 2.653(6) 170.7 1
O1HA H1HA O1 0.84 1.97 2.623(8) 133.8 1
C13 H13 O1 0.95 2.43 3.3816(19) 176.3 2_646
C8 H8 O1 0.95 2.40 3.2490(18) 148.5 2_646
O1G H1G O1H 0.84 1.92 2.736(5) 164.6 1
O1G H1G O1HA 0.84 2.08 2.894(5) 162.6 1
C5 H5 O1G 0.95 2.69 3.511(2) 144.8 2_646

loop_
_geom_torsion_atom_site_label_1
_geom_torsion_atom_site_label_2
_geom_torsion_atom_site_label_3
_geom_torsion_atom_site_label_4
_geom_torsion
O1 C1 C2 C3 -172.34(14)
C6 C1 C2 C3 7.0(2)
O1 C1 C2 C18 10.1(2)
C6 C1 C2 C18 -170.57(13)
C1 C2 C3 C4 -0.3(2)
C18 C2 C3 C4 177.38(14)
C2 C3 C4 C5 -4.7(2)
C2 C3 C4 N1 177.14(13)
C11 N1 C4 C3 74.59(18)
C7 N1 C4 C3 -103.41(16)
C11 N1 C4 C5 -103.56(16)
C7 N1 C4 C5 78.44(18)
C3 C4 C5 C6 2.5(2)
N1 C4 C5 C6 -179.40(13)
C4 C5 C6 C1 4.6(2)
C4 C5 C6 C25 -174.12(13)
O1 C1 C6 C5 170.18(14)
C2 C1 C6 C5 -9.2(2)
O1 C1 C6 C25 -11.1(2)
C2 C1 C6 C25 169.54(13)
C11 N1 C7 C8 -0.9(2)
C4 N1 C7 C8 177.11(13)
C11 N1 C7 C32 -177.62(14)
C4 N1 C7 C32 0.4(2)
N1 C7 C8 C9 -3.4(2)
C32 C7 C8 C9 173.40(14)
C7 C8 C9 C10 4.4(2)
C7 C8 C9 C12 -175.26(14)
C8 C9 C10 C11 -1.3(2)
C12 C9 C10 C11 178.35(14)
C7 N1 C11 C10 3.9(2)
C4 N1 C11 C10 -174.06(13)
C7 N1 C11 C38 -174.49(13)
C4 N1 C11 C38 7.5(2)
C9 C10 C11 N1 -2.8(2)
C9 C10 C11 C38 175.56(14)
C8 C9 C12 C13 -19.0(2)
C10 C9 C12 C13 161.40(15)
C8 C9 C12 C17 160.19(15)
C10 C9 C12 C17 -19.4(2)
C17 C12 C13 C14 1.7(2)
C9 C12 C13 C14 -179.07(15)
C12 C13 C14 C15 0.1(3)
C13 C14 C15 C16 -1.7(3)
C14 C15 C16 C17 1.5(3)
C15 C16 C17 C12 0.3(2)
C13 C12 C17 C16 -1.9(2)
C9 C12 C17 C16 178.91(14)
C3 C2 C18 C19 -132.59(15)
C1 C2 C18 C19 45.0(2)
C3 C2 C18 C23 41.6(2)
C1 C2 C18 C23 -140.81(15)
C23 C18 C19 C20 -4.4(2)
C2 C18 C19 C20 170.02(14)
C18 C19 C20 C21 2.0(2)
C19 C20 C21 C22 2.1(2)
C19 C20 C21 C24 -176.61(16)
C20 C21 C22 C23 -3.6(2)
C24 C21 C22 C23 175.04(16)
C21 C22 C23 C18 1.2(2)
C19 C18 C23 C22 2.8(2)
C2 C18 C23 C22 -171.57(14)
C5 C6 C25 C26 -31.7(2)
C1 C6 C25 C26 149.59(14)
C5 C6 C25 C30 145.00(15)
C1 C6 C25 C30 -33.7(2)
C30 C25 C26 C27 -0.8(2)
C6 C25 C26 C27 175.99(14)
C25 C26 C27 C28 1.3(2)
C26 C27 C28 C29 -0.7(2)
C26 C27 C28 C31 -179.14(15)
C27 C28 C29 C30 -0.3(2)
C31 C28 C29 C30 178.15(15)
C28 C29 C30 C25 0.7(2)
C26 C25 C30 C29 -0.1(2)
C6 C25 C30 C29 -176.96(14)
N1 C7 C32 C37 -127.03(16)
C8 C7 C32 C37 56.2(2)
N1 C7 C32 C33 60.4(2)
C8 C7 C32 C33 -116.38(17)
C37 C32 C33 C34 0.2(2)
C7 C32 C33 C34 172.70(15)
C32 C33 C34 C35 -0.1(3)
C33 C34 C35 C36 0.5(3)
C34 C35 C36 C37 -0.9(3)
C35 C36 C37 C32 0.9(3)
C33 C32 C37 C36 -0.6(2)
C7 C32 C37 C36 -173.26(15)
N1 C11 C38 C43 -110.45(17)
C10 C11 C38 C43 71.2(2)
N1 C11 C38 C39 71.9(2)
C10 C11 C38 C39 -106.50(19)
C43 C38 C39 C40 0.1(3)
C11 C38 C39 C40 177.78(18)
C38 C39 C40 C41 0.2(3)
C39 C40 C41 C42 -0.1(3)
C40 C41 C42 C43 -0.2(3)
C39 C38 C43 C42 -0.5(3)
C11 C38 C43 C42 -178.12(16)
C41 C42 C43 C38 0.5(3)
